data_2216837
loop_
_publ_author_name
'Qun Chen'
'Yingmei Xie'
'Chao Li'
'Mingyang He'
'Shengchun Chen'

_publ_section_title
;
 2,3,5,6-Tetrachlorobenzene-1,4-dicarboxylic acid
;
_journal_coeditor_code XU2352
_journal_issue 12
_journal_name_full 'Acta Crystallographica Section E'
_journal_page_first o4549
_journal_page_last o4549
_journal_paper_doi 10.1107/S1600536807053822
_journal_volume 63
_journal_year 2007
_chemical_formula_iupac 'C8 H2 Cl4 O4'
_chemical_formula_moiety 'C8 H2 Cl4 O4'
_chemical_formula_sum 'C8 H2 Cl4 O4'
_chemical_formula_weight 303.90
_chemical_name_systematic
;
2,3,5,6-Tetrachlorobenzene-1,4-dicarboxylic acid
;
_space_group_IT_number 14
_symmetry_cell_setting monoclinic
_symmetry_space_group_name_Hall '-P 2yn'
_symmetry_space_group_name_H-M 'P 1 21/n 1'
_atom_sites_solution_hydrogens geom
_atom_sites_solution_primary direct
_atom_sites_solution_secondary difmap
_audit_creation_method SHELXL-97
_cell_angle_alpha 90.00
_cell_angle_beta 100.668(2)
_cell_angle_gamma 90.00
_cell_formula_units_Z 2
_cell_length_a 5.9852(9)
_cell_length_b 7.0349(10)
_cell_length_c 12.7012(19)
_cell_measurement_reflns_used 3424
_cell_measurement_temperature 296(2)
_cell_measurement_theta_max 27.57
_cell_measurement_theta_min 3.26
_cell_volume 525.54(13)
_computing_cell_refinement 'SAINT (Bruker, 2000)'
_computing_data_collection 'SMART (Bruker, 2000)'
_computing_data_reduction 'SAINT (Bruker, 2000)'
_computing_molecular_graphics 'SHELXTL (Bruker, 2000)'
_computing_publication_material 'SHELXTL (Bruker, 2000)'
_computing_structure_refinement 'SHELXTL (Bruker, 2000)'
_computing_structure_solution 'SHELXTL (Bruker, 2000)'
_diffrn_ambient_temperature 296(2)
_diffrn_measured_fraction_theta_full 0.999
_diffrn_measured_fraction_theta_max 0.999
_diffrn_measurement_device_type 'Bruker SMART CCD area-detector'
_diffrn_measurement_method '\f and \w scans'
_diffrn_radiation_monochromator graphite
_diffrn_radiation_source 'fine-focus sealed tube'
_diffrn_radiation_type MoK\a
_diffrn_radiation_wavelength 0.71073
_diffrn_reflns_av_R_equivalents 0.0211
_diffrn_reflns_av_sigmaI/netI 0.0196
_diffrn_reflns_limit_h_max 7
_diffrn_reflns_limit_h_min -7
_diffrn_reflns_limit_k_max 8
_diffrn_reflns_limit_k_min -9
_diffrn_reflns_limit_l_max 16
_diffrn_reflns_limit_l_min -16
_diffrn_reflns_number 4350
_diffrn_reflns_theta_full 27.58
_diffrn_reflns_theta_max 27.58
_diffrn_reflns_theta_min 3.26
_diffrn_standards_number 0
_exptl_absorpt_coefficient_mu 1.117
_exptl_absorpt_correction_T_max 0.800
_exptl_absorpt_correction_T_min 0.734
_exptl_absorpt_correction_type multi-scan
_exptl_absorpt_process_details '(SADABS; Sheldrick, 2002)'
_exptl_crystal_colour colorless
_exptl_crystal_density_diffrn 1.920
_exptl_crystal_density_method 'not measured'
_exptl_crystal_description block
_exptl_crystal_F_000 300.0
_exptl_crystal_size_max 0.30
_exptl_crystal_size_mid 0.22
_exptl_crystal_size_min 0.20
_refine_diff_density_max 0.319
_refine_diff_density_min -0.229
_refine_ls_extinction_method none
_refine_ls_goodness_of_fit_ref 1.010
_refine_ls_hydrogen_treatment constr
_refine_ls_matrix_type full
_refine_ls_number_parameters 74
_refine_ls_number_reflns 1213
_refine_ls_number_restraints 0
_refine_ls_restrained_S_all 1.010
_refine_ls_R_factor_all 0.0254
_refine_ls_R_factor_gt 0.0242
_refine_ls_shift/su_max 0.000
_refine_ls_shift/su_mean 0.000
_refine_ls_structure_factor_coef Fsqd
_refine_ls_weighting_details 'calc w=1/[\s^2^(Fo^2^)+(0.03P)^2^+0.2817P] where P=(Fo^2^+2Fc^2^)/3'
_refine_ls_weighting_scheme calc
_refine_ls_wR_factor_gt 0.0628
_refine_ls_wR_factor_ref 0.0638
_reflns_number_gt 1145
_reflns_number_total 1213
_reflns_threshold_expression I>2\s(I)
_cod_data_source_file xu2352.cif
_cod_data_source_block I
_cod_depositor_comments
;
The following automatic conversions were performed:
'_symmetry_cell_setting' value 'Monoclinic' changed to 'monoclinic'
according to '/home/saulius/struct/CIF-dictionaries/cif_core.dic'
dictionary named 'cif_core.dic' version 2.4.1 from 2010-06-29.

Automatic conversion script
Id: cif_fix_enum 1527 2010-12-29 10:47:43Z saulius 

The following automatic conversions were performed:

'_symmetry_cell_setting' value 'Monoclinic' changed to 'monoclinic'
according to /home/saulius/struct/CIF-dictionaries/cif_core.dic
dictionary named 'cif_core.dic' version 2.4.1 from 2010-06-29.

Automatic conversion script
Id: cif_fix_values 1715 2011-07-08 13:25:40Z adriana 
;
_cod_original_cell_volume 525.55(13)
_cod_original_sg_symbol_H-M 'P 21/n'
_cod_database_code 2216837
_cod_database_fobs_code 2216837

loop_
_symmetry_equiv_pos_as_xyz
'x, y, z'
'-x+1/2, y+1/2, -z+1/2'
'-x, -y, -z'
'x-1/2, -y-1/2, z-1/2'

loop_
_atom_site_type_symbol
_atom_site_label
_atom_site_fract_x
_atom_site_fract_y
_atom_site_fract_z
_atom_site_U_iso_or_equiv
_atom_site_adp_type
_atom_site_calc_flag
_atom_site_refinement_flags
_atom_site_occupancy
Cl Cl1 0.27187(7) 1.04641(6) 0.19970(3) 0.04105(13) Uani d . 1
Cl Cl2 0.10264(7) 0.73074(6) 0.02950(3) 0.03963(13) Uani d . 1
O O1 0.4028(2) 0.53756(15) -0.12663(9) 0.0455(3) Uani d . 1
H H1 0.3466 0.4605 -0.1724 0.068 Uiso calc R 1
O O2 0.2347(2) 0.74573(15) -0.24712(9) 0.0395(3) Uani d . 1
C C2 0.3240(2) 0.87853(19) 0.01385(10) 0.0272(3) Uani d . 1
C C1 0.3983(2) 1.01943(19) 0.08955(10) 0.0270(3) Uani d . 1
C C3 0.4255(2) 0.85885(18) -0.07583(10) 0.0265(3) Uani d . 1
C C4 0.3431(2) 0.70930(19) -0.15941(11) 0.0289(3) Uani d . 1

loop_
_atom_site_aniso_label
_atom_site_aniso_U_11
_atom_site_aniso_U_22
_atom_site_aniso_U_33
_atom_site_aniso_U_12
_atom_site_aniso_U_13
_atom_site_aniso_U_23
Cl1 0.0506(2) 0.0444(2) 0.0328(2) -0.00380(17) 0.01984(16) -0.00767(15)
Cl2 0.0409(2) 0.0375(2) 0.0414(2) -0.01307(15) 0.00999(16) -0.00066(15)
O1 0.0733(8) 0.0230(5) 0.0330(6) 0.0063(5) -0.0091(5) -0.0043(4)
O2 0.0572(7) 0.0265(5) 0.0294(5) -0.0020(5) -0.0064(5) 0.0004(4)
C2 0.0303(6) 0.0229(6) 0.0280(6) -0.0014(5) 0.0044(5) 0.0008(5)
C1 0.0325(7) 0.0256(6) 0.0232(6) 0.0019(5) 0.0063(5) -0.0010(5)
C3 0.0340(7) 0.0207(6) 0.0234(6) 0.0017(5) 0.0015(5) -0.0012(5)
C4 0.0376(7) 0.0230(6) 0.0256(6) -0.0002(5) 0.0041(5) -0.0015(5)

loop_
_atom_type_symbol
_atom_type_description
_atom_type_scat_dispersion_real
_atom_type_scat_dispersion_imag
_atom_type_scat_source
C C 0.0033 0.0016 'International Tables Vol C Tables 4.2.6.8 and 6.1.1.4'
H H 0.0000 0.0000 'International Tables Vol C Tables 4.2.6.8 and 6.1.1.4'
O O 0.0106 0.0060 'International Tables Vol C Tables 4.2.6.8 and 6.1.1.4'
Cl Cl 0.1484 0.1585 'International Tables Vol C Tables 4.2.6.8 and 6.1.1.4'

loop_
_geom_angle_atom_site_label_1
_geom_angle_atom_site_label_2
_geom_angle_atom_site_label_3
_geom_angle_site_symmetry_1
_geom_angle_site_symmetry_3
_geom_angle
C4 O1 H1 . . 109.5
C3 C2 C1 . . 120.15(12)
C3 C2 Cl2 . . 119.66(10)
C1 C2 Cl2 . . 120.18(10)
C3 C1 C2 3_675 . 120.15(12)
C3 C1 Cl1 3_675 . 119.39(10)
C2 C1 Cl1 . . 120.45(11)
C2 C3 C1 . 3_675 119.70(12)
C2 C3 C4 . . 120.56(12)
C1 C3 C4 3_675 . 119.73(12)
O2 C4 O1 . . 123.97(13)
O2 C4 C3 . . 123.35(12)
O1 C4 C3 . . 112.69(11)

loop_
_geom_bond_atom_site_label_1
_geom_bond_atom_site_label_2
_geom_bond_site_symmetry_2
_geom_bond_distance
Cl1 C1 . 1.7199(14)
Cl2 C2 . 1.7243(14)
O1 C4 . 1.3060(17)
O1 H1 . 0.8200
O2 C4 . 1.2084(18)
C2 C3 . 1.3936(19)
C2 C1 . 1.3951(18)
C1 C3 3_675 1.394(2)
C3 C4 . 1.5110(18)

loop_
_geom_hbond_atom_site_label_D
_geom_hbond_atom_site_label_H
_geom_hbond_atom_site_label_A
_geom_hbond_site_symmetry_A
_geom_hbond_distance_DH
_geom_hbond_distance_HA
_geom_hbond_distance_DA
_geom_hbond_angle_DHA
O1 H1 O2 2_544 0.82 1.84 2.6410(15) 166

loop_
_geom_torsion_atom_site_label_1
_geom_torsion_atom_site_label_2
_geom_torsion_atom_site_label_3
_geom_torsion_atom_site_label_4
_geom_torsion_site_symmetry_1
_geom_torsion_site_symmetry_4
_geom_torsion
Cl2 C2 C1 C3 . 3_675 -178.81(10)
C3 C2 C1 Cl1 . . 179.28(10)
Cl2 C2 C1 Cl1 . . 0.47(16)
Cl2 C2 C3 C1 . 3_675 178.82(10)
C1 C2 C3 C4 . . -178.76(12)
Cl2 C2 C3 C4 . . 0.05(18)
C2 C3 C4 O2 . . 107.13(17)
C1 C3 C4 O2 3_675 . -71.6(2)
C2 C3 C4 O1 . . -73.18(17)
C1 C3 C4 O1 3_675 . 108.05(15)
